data_7032843
loop_
_publ_author_name
'Button, Zo\"e E'
'Higgins, Jessica A.'
'Suvova, Mark\'eta'
'Cloke, F Geoffrey N'
'Roe, S. Mark'

_publ_section_title
;
 Mixed sandwich thorium complexes incorporating
 bis(tri-isopropylsilyl)cyclooctatetraenyl and pentamethylcyclopentadienyl
 ligands: synthesis, structure and reactivity.
;
_journal_issue 6
_journal_name_full 'Dalton transactions (Cambridge, England : 2003)'
_journal_page_first 2588
_journal_page_last 2596
_journal_paper_doi 10.1039/c4dt02362e
_journal_volume 44
_journal_year 2015
_chemical_compound_source 'synthesis as described'
_chemical_formula_moiety 'C43 H70 Si2 Th'
_chemical_formula_sum 'C43 H70 Si2 Th'
_chemical_formula_weight 875.21
_chemical_name_common complex_5_benzyl
_chemical_name_systematic
;
benzyl(eta-5-pentamethylcyclopentadienyl)
(eta-8-(bis{triisopropylsilyl}cyclooctatetraene))thorium(IV)
;
_space_group_crystal_system triclinic
_space_group_IT_number 2
_space_group_name_Hall '-P 1'
_space_group_name_H-M_alt 'P -1'
_symmetry_Int_Tables_number 2
_symmetry_space_group_name_Hall '-P 1'
_symmetry_space_group_name_H-M 'P -1'
_atom_sites_solution_hydrogens geom
_audit_creation_date 2014-10-07
_audit_creation_method
;
Olex2 1.2-beta
(compiled 2014.09.19 svn.r3010 for OlexSys, GUI svn.r4874)
;
_cell_angle_alpha 82.3334(9)
_cell_angle_beta 75.2024(9)
_cell_angle_gamma 69.8092(7)
_cell_formula_units_Z 4
_cell_length_a 13.0170(2)
_cell_length_b 17.3983(3)
_cell_length_c 20.0305(3)
_cell_measurement_reflns_used 36078
_cell_measurement_temperature 173
_cell_measurement_theta_max 27.485
_cell_measurement_theta_min 0.998
_cell_measurement_wavelength 0.71073
_cell_volume 4111.28(12)
_computing_cell_refinement 'HKL Scalepack (Otwinowski & Minor 1997)'
_computing_data_collection 'Collect (Bruker AXS BV, 1997-2004)'
_computing_data_reduction 'HKL Denzo and Scalepack (Otwinowski & Minor 1997)'
_computing_molecular_graphics 'Olex2 (Dolomanov et al., 2009)'
_computing_publication_material 'Olex2 (Dolomanov et al., 2009)'
_computing_structure_refinement 'ShelXL (Sheldrick, 2008)'
_computing_structure_solution 'SHELXS-86 (Sheldrick, 1986)'
_diffrn_ambient_temperature 173.15
_diffrn_detector 'CCD plate'
_diffrn_detector_area_resol_mean 9
_diffrn_measured_fraction_theta_full 0.999
_diffrn_measured_fraction_theta_max 0.992
_diffrn_measurement_device '95mm CCD camera on \k-goniostat'
_diffrn_measurement_device_type KappaCCD
_diffrn_measurement_method 'CCD rotation images, thick slices'
_diffrn_orient_matrix_type 'by Bruker AXS Collect from scalepack cell'
_diffrn_orient_matrix_UB_11 -0.396874E-1
_diffrn_orient_matrix_UB_12 -0.154445E-1
_diffrn_orient_matrix_UB_13 -0.300755E-1
_diffrn_orient_matrix_UB_21 0.672889E-1
_diffrn_orient_matrix_UB_22 -0.69015E-2
_diffrn_orient_matrix_UB_23 -0.392261E-1
_diffrn_orient_matrix_UB_31 0.308948E-1
_diffrn_orient_matrix_UB_32 -0.589368E-1
_diffrn_orient_matrix_UB_33 0.151573E-1
_diffrn_radiation_monochromator 'horizonally mounted graphite crystal'
_diffrn_radiation_probe x-ray
_diffrn_radiation_type MoK\a
_diffrn_radiation_wavelength 0.71073
_diffrn_reflns_av_R_equivalents 0.0634
_diffrn_reflns_av_unetI/netI 0.0581
_diffrn_reflns_Laue_measured_fraction_full 0.999
_diffrn_reflns_Laue_measured_fraction_max 0.992
_diffrn_reflns_limit_h_max 16
_diffrn_reflns_limit_h_min -16
_diffrn_reflns_limit_k_max 22
_diffrn_reflns_limit_k_min -22
_diffrn_reflns_limit_l_max 25
_diffrn_reflns_limit_l_min -25
_diffrn_reflns_number 70493
_diffrn_reflns_point_group_measured_fraction_full 0.999
_diffrn_reflns_point_group_measured_fraction_max 0.992
_diffrn_reflns_theta_full 25.242
_diffrn_reflns_theta_max 27.473
_diffrn_reflns_theta_min 1.053
_diffrn_source 'Enraf Nonius FR590'
_exptl_absorpt_coefficient_mu 3.713
_exptl_absorpt_correction_T_max 0.7268
_exptl_absorpt_correction_T_min 0.6598
_exptl_absorpt_correction_type multi-scan
_exptl_absorpt_process_details 'c.f. r.h. blessing, acta cryst. (1995), a51, 33-38]'
_exptl_crystal_colour 'light yellow'
_exptl_crystal_colour_modifier light
_exptl_crystal_colour_primary yellow
_exptl_crystal_density_diffrn 1.414
_exptl_crystal_density_method 'not measured'
_exptl_crystal_description block
_exptl_crystal_F_000 1784
_exptl_crystal_size_max 0.14
_exptl_crystal_size_mid 0.08
_exptl_crystal_size_min 0.06
_refine_diff_density_max 0.828
_refine_diff_density_min -1.703
_refine_diff_density_rms 0.291
_refine_ls_extinction_method none
_refine_ls_goodness_of_fit_ref 1.119
_refine_ls_hydrogen_treatment constr
_refine_ls_matrix_type full
_refine_ls_number_parameters 839
_refine_ls_number_reflns 18670
_refine_ls_number_restraints 0
_refine_ls_restrained_S_all 1.119
_refine_ls_R_factor_all 0.0580
_refine_ls_R_factor_gt 0.0339
_refine_ls_shift/su_max 0.002
_refine_ls_shift/su_mean 0.000
_refine_ls_structure_factor_coef Fsqd
_refine_ls_weighting_details 'w=1/[\s^2^(Fo^2^)+(0.0343P)^2^+2.7590P] where P=(Fo^2^+2Fc^2^)/3'
_refine_ls_weighting_scheme calc
_refine_ls_wR_factor_gt 0.0677
_refine_ls_wR_factor_ref 0.0869
_reflns_Friedel_coverage 0.000
_reflns_number_gt 14329
_reflns_number_total 18670
_reflns_threshold_expression 'I > 2\s(I)'
_cod_data_source_file c4dt02362e2.cif
_cod_data_source_block 5
_cod_depositor_comments 'Adding full bibliography for 7032839--7032844.cif.'
_cod_original_cell_volume 4111.27(12)
_cod_database_code 7032843
_shelxl_version_number 2013-4
_shelx_space_group_comment
;
The symmetry employed for this shelxl refinement is uniquely defined
by the following loop, which should always be used as a source of
symmetry information in preference to the above space-group names.
They are only intended as comments.
;
_shelx_estimated_absorpt_t_max 0.808
_shelx_estimated_absorpt_t_min 0.624
_olex2_refinement_description
;
1. Fixed Uiso
 At 1.2 times of:
  All C(H) groups, All C(H,H) groups
 At 1.5 times of:
  All C(H,H,H) groups, All C(H,H,H,H,H,H) groups
2. Others
 Fixed Sof: H32A(0.5) H32B(0.5) H32C(0.5) H32D(0.5) H32E(0.5) H32F(0.5)
 H33A(0.5) H33B(0.5) H33C(0.5) H33D(0.5) H33E(0.5) H33F(0.5) H34A(0.5)
 H34B(0.5) H34C(0.5) H34D(0.5) H34E(0.5) H34F(0.5) H35A(0.5) H35B(0.5)
 H35C(0.5) H35D(0.5) H35E(0.5) H35F(0.5) H36A(0.5) H36B(0.5) H36C(0.5)
 H36D(0.5) H36E(0.5) H36F(0.5) H75A(0.5) H75B(0.5) H75C(0.5) H75D(0.5)
 H75E(0.5) H75F(0.5) H76A(0.5) H76B(0.5) H76C(0.5) H76D(0.5) H76E(0.5)
 H76F(0.5) H77A(0.5) H77B(0.5) H77C(0.5) H77D(0.5) H77E(0.5) H77F(0.5)
 H78A(0.5) H78B(0.5) H78C(0.5) H78D(0.5) H78E(0.5) H78F(0.5) H79A(0.5)
 H79B(0.5) H79C(0.5) H79D(0.5) H79E(0.5) H79F(0.5)
3.a Ternary CH refined with riding coordinates:
 C9(H9), C12(H12), C15(H15), C18(H18), C21(H21), C24(H24), C52(H52), C55(H55),
 C58(H58), C61(H61), C64(H64), C67(H67)
3.b Secondary CH2 refined with riding coordinates:
 C37(H37A,H37B), C80(H80A,H80B)
3.c Me refined with riding coordinates:
 C10(H10A,H10B,H10C), C11(H11A,H11B,H11C), C13(H13A,H13B,H13C), C14(H14A,H14B,
 H14C), C16(H16A,H16B,H16C), C17(H17A,H17B,H17C), C19(H19A,H19B,H19C), C20(H20A,
 H20B,H20C), C22(H22A,H22B,H22C), C23(H23A,H23B,H23C), C25(H25A,H25B,H25C),
 C26(H26A,H26B,H26C), C53(H53A,H53B,H53C), C54(H54A,H54B,H54C), C56(H56A,H56B,
 H56C), C57(H57A,H57B,H57C), C59(H59A,H59B,H59C), C60(H60A,H60B,H60C), C62(H62A,
 H62B,H62C), C63(H63A,H63B,H63C), C65(H65A,H65B,H65C), C66(H66A,H66B,H66C),
 C68(H68A,H68B,H68C), C69(H69A,H69B,H69C)
3.d Aromatic/amide H refined with riding coordinates:
 C2(H2), C3(H3), C5(H5), C6(H6), C7(H7), C8(H8), C39(H39), C40(H40), C41(H41),
 C42(H42), C43(H43), C45(H45), C46(H46), C48(H48), C49(H49), C50(H50), C51(H51),
  C82(H82), C83(H83), C84(H84), C85(H85), C86(H86)
3.e Disordered Me refined as rotating group:
 C32(H32A,H32B,H32C,H32D,H32E,H32F), C33(H33A,H33B,H33C,H33D,H33E,H33F),
 C34(H34A,H34B,H34C,H34D,H34E,H34F), C35(H35A,H35B,H35C,H35D,H35E,H35F),
 C36(H36A,H36B,H36C,H36D,H36E,H36F), C75(H75A,H75B,H75C,H75D,H75E,H75F),
 C76(H76A,H76B,H76C,H76D,H76E,H76F), C77(H77A,H77B,H77C,H77D,H77E,H77F),
 C78(H78A,H78B,H78C,H78D,H78E,H78F), C79(H79A,H79B,H79C,H79D,H79E,H79F)
;

loop_
_space_group_symop_operation_xyz
'x, y, z'
'-x, -y, -z'

loop_
_atom_site_label
_atom_site_type_symbol
_atom_site_fract_x
_atom_site_fract_y
_atom_site_fract_z
_atom_site_U_iso_or_equiv
_atom_site_adp_type
_atom_site_occupancy
_atom_site_site_symmetry_order
_atom_site_calc_flag
_atom_site_refinement_flags_posn
_atom_site_refinement_flags_occupancy
C1 C 0.9393(4) 0.2717(3) 0.3503(2) 0.0193(9) Uani 1 1 d . .
C2 C 0.9200(3) 0.2053(3) 0.3937(2) 0.0197(9) Uani 1 1 d . .
H2 H 0.9503 0.1991 0.4333 0.024 Uiso 1 1 calc R .
C3 C 0.8687(3) 0.1450(3) 0.3958(2) 0.0185(9) Uani 1 1 d . .
H3 H 0.8715 0.1116 0.4374 0.022 Uiso 1 1 calc R .
C4 C 0.8143(3) 0.1200(3) 0.3538(2) 0.0191(9) Uani 1 1 d . .
C5 C 0.7997(4) 0.1499(3) 0.2856(2) 0.0224(10) Uani 1 1 d . .
H5 H 0.7570 0.1244 0.2699 0.027 Uiso 1 1 calc R .
C6 C 0.8321(4) 0.2072(3) 0.2358(2) 0.0224(10) Uani 1 1 d . .
H6 H 0.8194 0.2030 0.1920 0.027 Uiso 1 1 calc R .
C7 C 0.8788(4) 0.2689(3) 0.2352(2) 0.0222(10) Uani 1 1 d . .
H7 H 0.8877 0.2975 0.1914 0.027 Uiso 1 1 calc R .
C8 C 0.9160(4) 0.2993(3) 0.2837(2) 0.0206(10) Uani 1 1 d . .
H8 H 0.9284 0.3501 0.2681 0.025 Uiso 1 1 calc R .
C9 C 1.1658(4) 0.3034(3) 0.3097(2) 0.0264(11) Uani 1 1 d . .
H9 H 1.2110 0.3313 0.3247 0.032 Uiso 1 1 calc R .
C10 C 1.2311(4) 0.2108(3) 0.3128(3) 0.0385(13) Uani 1 1 d . .
H10A H 1.2336 0.1918 0.3609 0.058 Uiso 1 1 calc R .
H10B H 1.3078 0.2007 0.2849 0.058 Uiso 1 1 calc R .
H10C H 1.1934 0.1810 0.2946 0.058 Uiso 1 1 calc R .
C11 C 1.1632(4) 0.3329(3) 0.2342(3) 0.0359(13) Uani 1 1 d . .
H11A H 1.1224 0.3919 0.2320 0.054 Uiso 1 1 calc R .
H11B H 1.1254 0.3034 0.2158 0.054 Uiso 1 1 calc R .
H11C H 1.2403 0.3222 0.2067 0.054 Uiso 1 1 calc R .
C12 C 1.0548(4) 0.2915(3) 0.4627(2) 0.0270(11) Uani 1 1 d . .
H12 H 1.0761 0.2304 0.4639 0.032 Uiso 1 1 calc R .
C13 C 1.1559(5) 0.3095(3) 0.4760(3) 0.0390(14) Uani 1 1 d . .
H13A H 1.2207 0.2913 0.4373 0.059 Uiso 1 1 calc R .
H13B H 1.1746 0.2801 0.5188 0.059 Uiso 1 1 calc R .
H13C H 1.1365 0.3686 0.4803 0.059 Uiso 1 1 calc R .
C14 C 0.9548(5) 0.3195(4) 0.5237(3) 0.0407(14) Uani 1 1 d . .
H14A H 0.8906 0.3075 0.5160 0.061 Uiso 1 1 calc R .
H14B H 0.9349 0.3786 0.5278 0.061 Uiso 1 1 calc R .
H14C H 0.9748 0.2903 0.5663 0.061 Uiso 1 1 calc R .
C15 C 0.9517(4) 0.4442(3) 0.3668(2) 0.0272(11) Uani 1 1 d . .
H15 H 0.9522 0.4582 0.3166 0.033 Uiso 1 1 calc R .
C16 C 1.0142(5) 0.4949(3) 0.3866(3) 0.0399(13) Uani 1 1 d . .
H16A H 1.0932 0.4761 0.3620 0.060 Uiso 1 1 calc R .
H16B H 1.0093 0.4880 0.4366 0.060 Uiso 1 1 calc R .
H16C H 0.9799 0.5529 0.3740 0.060 Uiso 1 1 calc R .
C17 C 0.8289(5) 0.4732(3) 0.4049(3) 0.0487(15) Uani 1 1 d . .
H17A H 0.7890 0.4410 0.3918 0.073 Uiso 1 1 calc R .
H17B H 0.7947 0.5313 0.3927 0.073 Uiso 1 1 calc R .
H17C H 0.8239 0.4658 0.4549 0.073 Uiso 1 1 calc R .
C18 C 0.7837(5) -0.0013(3) 0.4789(3) 0.0364(13) Uani 1 1 d . .
H18 H 0.7676 0.0512 0.5008 0.044 Uiso 1 1 calc R .
C19 C 0.9058(5) -0.0516(4) 0.4809(3) 0.0508(17) Uani 1 1 d . .
H19A H 0.9563 -0.0239 0.4511 0.076 Uiso 1 1 calc R .
H19B H 0.9239 -0.1063 0.4643 0.076 Uiso 1 1 calc R .
H19C H 0.9153 -0.0568 0.5284 0.076 Uiso 1 1 calc R .
C20 C 0.7041(5) -0.0446(4) 0.5262(3) 0.0502(16) Uani 1 1 d . .
H20A H 0.6261 -0.0121 0.5254 0.075 Uiso 1 1 calc R .
H20B H 0.7144 -0.0500 0.5736 0.075 Uiso 1 1 calc R .
H20C H 0.7213 -0.0991 0.5096 0.075 Uiso 1 1 calc R .
C21 C 0.8485(4) -0.0610(3) 0.3318(2) 0.0273(11) Uani 1 1 d . .
H21 H 0.9257 -0.0784 0.3407 0.033 Uiso 1 1 calc R .
C22 C 0.8064(5) -0.1349(3) 0.3555(3) 0.0385(13) Uani 1 1 d . .
H22A H 0.7965 -0.1441 0.4057 0.058 Uiso 1 1 calc R .
H22B H 0.8615 -0.1838 0.3328 0.058 Uiso 1 1 calc R .
H22C H 0.7344 -0.1237 0.3430 0.058 Uiso 1 1 calc R .
C23 C 0.8637(4) -0.0462(3) 0.2529(2) 0.0328(12) Uani 1 1 d . .
H23A H 0.8909 0.0007 0.2379 0.049 Uiso 1 1 calc R .
H23B H 0.7915 -0.0347 0.2406 0.049 Uiso 1 1 calc R .
H23C H 0.9184 -0.0952 0.2301 0.049 Uiso 1 1 calc R .
C24 C 0.6067(4) 0.0562(3) 0.3925(3) 0.0325(12) Uani 1 1 d . .
H24 H 0.5835 0.0128 0.4245 0.039 Uiso 1 1 calc R .
C25 C 0.5414(5) 0.1358(3) 0.4291(3) 0.0495(16) Uani 1 1 d . .
H25A H 0.5675 0.1343 0.4711 0.074 Uiso 1 1 calc R .
H25B H 0.4611 0.1421 0.4414 0.074 Uiso 1 1 calc R .
H25C H 0.5535 0.1821 0.3983 0.074 Uiso 1 1 calc R .
C26 C 0.5677(4) 0.0553(3) 0.3271(3) 0.0411(14) Uani 1 1 d . .
H26A H 0.6107 0.0033 0.3048 0.062 Uiso 1 1 calc R .
H26B H 0.5798 0.1009 0.2952 0.062 Uiso 1 1 calc R .
H26C H 0.4876 0.0612 0.3391 0.062 Uiso 1 1 calc R .
C27 C 0.6064(4) 0.3789(3) 0.2524(3) 0.0335(13) Uani 1 1 d . .
C28 C 0.5284(4) 0.3468(3) 0.2996(3) 0.0348(13) Uani 1 1 d . .
C29 C 0.4978(4) 0.3862(3) 0.3630(3) 0.0296(11) Uani 1 1 d . .
C30 C 0.5585(4) 0.4419(3) 0.3549(2) 0.0234(10) Uani 1 1 d . .
C31 C 0.6275(4) 0.4369(3) 0.2863(2) 0.0252(11) Uani 1 1 d . .
C32 C 0.6443(5) 0.3654(4) 0.1762(3) 0.062(2) Uani 1 1 d . .
H32A H 0.6681 0.4112 0.1518 0.093 Uiso 0.5 1 calc GR P
H32B H 0.5821 0.3619 0.1590 0.093 Uiso 0.5 1 calc GR P
H32C H 0.7074 0.3142 0.1680 0.093 Uiso 0.5 1 calc GR P
H32D H 0.6370 0.3136 0.1674 0.093 Uiso 0.5 1 calc GR P
H32E H 0.7230 0.3629 0.1602 0.093 Uiso 0.5 1 calc GR P
H32F H 0.5977 0.4107 0.1512 0.093 Uiso 0.5 1 calc GR P
C33 C 0.4765(5) 0.2885(3) 0.2822(4) 0.064(2) Uani 1 1 d . .
H33A H 0.4374 0.2668 0.3249 0.096 Uiso 0.5 1 calc GR P
H33B H 0.5357 0.2432 0.2569 0.096 Uiso 0.5 1 calc GR P
H33C H 0.4229 0.3179 0.2534 0.096 Uiso 0.5 1 calc GR P
H33D H 0.4933 0.2851 0.2319 0.096 Uiso 0.5 1 calc GR P
H33E H 0.3950 0.3087 0.2999 0.096 Uiso 0.5 1 calc GR P
H33F H 0.5078 0.2340 0.3034 0.096 Uiso 0.5 1 calc GR P
C34 C 0.4047(4) 0.3795(4) 0.4242(3) 0.0486(16) Uani 1 1 d . .
H34A H 0.3929 0.3267 0.4247 0.073 Uiso 0.5 1 calc GR P
H34B H 0.3352 0.4242 0.4205 0.073 Uiso 0.5 1 calc GR P
H34C H 0.4255 0.3833 0.4671 0.073 Uiso 0.5 1 calc GR P
H34D H 0.3762 0.4294 0.4502 0.073 Uiso 0.5 1 calc GR P
H34E H 0.4338 0.3319 0.4544 0.073 Uiso 0.5 1 calc GR P
H34F H 0.3436 0.3728 0.4078 0.073 Uiso 0.5 1 calc GR P
C35 C 0.5438(4) 0.5035(3) 0.4057(3) 0.0311(12) Uani 1 1 d . .
H35A H 0.5768 0.5454 0.3820 0.047 Uiso 0.5 1 calc GR P
H35B H 0.5815 0.4756 0.4430 0.047 Uiso 0.5 1 calc GR P
H35C H 0.4636 0.5296 0.4252 0.047 Uiso 0.5 1 calc GR P
H35D H 0.5045 0.4884 0.4515 0.047 Uiso 0.5 1 calc GR P
H35E H 0.4998 0.5581 0.3905 0.047 Uiso 0.5 1 calc GR P
H35F H 0.6177 0.5042 0.4083 0.047 Uiso 0.5 1 calc GR P
C36 C 0.6956(4) 0.4906(3) 0.2522(3) 0.0398(13) Uani 1 1 d . .
H36A H 0.6844 0.5329 0.2836 0.060 Uiso 0.5 1 calc GR P
H36B H 0.6720 0.5167 0.2097 0.060 Uiso 0.5 1 calc GR P
H36C H 0.7753 0.4575 0.2409 0.060 Uiso 0.5 1 calc GR P
H36D H 0.7367 0.4718 0.2059 0.060 Uiso 0.5 1 calc GR P
H36E H 0.7491 0.4880 0.2798 0.060 Uiso 0.5 1 calc GR P
H36F H 0.6459 0.5472 0.2486 0.060 Uiso 0.5 1 calc GR P
C37 C 0.6530(4) 0.3109(3) 0.4881(2) 0.0291(11) Uani 1 1 d . .
H37A H 0.7046 0.3355 0.4990 0.035 Uiso 1 1 calc R .
H37B H 0.5786 0.3542 0.4942 0.035 Uiso 1 1 calc R .
C38 C 0.6408(4) 0.2475(3) 0.5439(2) 0.0290(11) Uani 1 1 d . .
C39 C 0.7332(5) 0.1937(3) 0.5690(2) 0.0329(12) Uani 1 1 d . .
H39 H 0.8051 0.1996 0.5510 0.039 Uiso 1 1 calc R .
C40 C 0.7220(6) 0.1321(3) 0.6194(3) 0.0451(15) Uani 1 1 d . .
H40 H 0.7864 0.0964 0.6346 0.054 Uiso 1 1 calc R .
C41 C 0.6201(7) 0.1220(4) 0.6473(3) 0.0562(18) Uani 1 1 d . .
H41 H 0.6132 0.0797 0.6817 0.067 Uiso 1 1 calc R .
C42 C 0.5281(6) 0.1736(4) 0.6250(3) 0.0571(18) Uani 1 1 d . .
H42 H 0.4570 0.1667 0.6442 0.068 Uiso 1 1 calc R .
C43 C 0.5363(5) 0.2369(4) 0.5742(3) 0.0438(15) Uani 1 1 d . .
H43 H 0.4707 0.2726 0.5603 0.053 Uiso 1 1 calc R .
C44 C 1.1641(3) -0.1259(3) 0.1568(2) 0.0178(9) Uani 1 1 d . .
C45 C 1.1104(4) -0.1453(3) 0.1106(2) 0.0193(9) Uani 1 1 d . .
H45 H 1.1135 -0.1112 0.0694 0.023 Uiso 1 1 calc R .
C46 C 1.0535(3) -0.2013(3) 0.1090(2) 0.0187(9) Uani 1 1 d . .
H46 H 1.0243 -0.1914 0.0687 0.022 Uiso 1 1 calc R .
C47 C 1.0280(4) -0.2679(3) 0.1507(2) 0.0191(9) Uani 1 1 d . .
C48 C 1.0465(3) -0.2986(3) 0.2177(2) 0.0194(9) Uani 1 1 d . .
H48 H 1.0309 -0.3487 0.2308 0.023 Uiso 1 1 calc R .
C49 C 1.0824(4) -0.2730(3) 0.2697(2) 0.0215(10) Uani 1 1 d . .
H49 H 1.0680 -0.3020 0.3128 0.026 Uiso 1 1 calc R .
C50 C 1.1338(4) -0.2157(3) 0.2727(2) 0.0215(10) Uani 1 1 d . .
H50 H 1.1452 -0.2145 0.3175 0.026 Uiso 1 1 calc R .
C51 C 1.1731(4) -0.1586(3) 0.2247(2) 0.0191(9) Uani 1 1 d . .
H51 H 1.2170 -0.1365 0.2428 0.023 Uiso 1 1 calc R .
C52 C 1.1294(4) 0.0523(3) 0.1835(2) 0.0249(10) Uani 1 1 d . .
H52 H 1.0522 0.0625 0.1768 0.030 Uiso 1 1 calc R .
C53 C 1.1202(4) 0.0375(3) 0.2618(2) 0.0313(12) Uani 1 1 d . .
H53A H 1.1037 -0.0137 0.2772 0.047 Uiso 1 1 calc R .
H53B H 1.0598 0.0832 0.2858 0.047 Uiso 1 1 calc R .
H53C H 1.1914 0.0336 0.2723 0.047 Uiso 1 1 calc R .
C54 C 1.1558(4) 0.1328(3) 0.1589(3) 0.0319(12) Uani 1 1 d . .
H54A H 1.1614 0.1421 0.1089 0.048 Uiso 1 1 calc R .
H54B H 1.2272 0.1288 0.1692 0.048 Uiso 1 1 calc R .
H54C H 1.0956 0.1786 0.1829 0.048 Uiso 1 1 calc R .
C55 C 1.2251(4) -0.0067(3) 0.0347(2) 0.0281(11) Uani 1 1 d . .
H55 H 1.2498 -0.0590 0.0106 0.034 Uiso 1 1 calc R .
C56 C 1.1073(5) 0.0422(3) 0.0223(3) 0.0388(13) Uani 1 1 d . .
H56A H 1.0544 0.0132 0.0460 0.058 Uiso 1 1 calc R .
H56B H 1.1100 0.0476 -0.0274 0.058 Uiso 1 1 calc R .
H56C H 1.0824 0.0968 0.0406 0.058 Uiso 1 1 calc R .
C57 C 1.3076(5) 0.0393(3) -0.0027(3) 0.0384(13) Uani 1 1 d . .
H57A H 1.3827 0.0087 0.0051 0.058 Uiso 1 1 calc R .
H57B H 1.2822 0.0940 0.0155 0.058 Uiso 1 1 calc R .
H57C H 1.3103 0.0446 -0.0524 0.058 Uiso 1 1 calc R .
C58 C 1.3721(4) -0.0770(3) 0.1447(2) 0.0247(10) Uani 1 1 d . .
H58 H 1.3666 -0.1078 0.1907 0.030 Uiso 1 1 calc R .
C59 C 1.4264(4) -0.0132(3) 0.1494(3) 0.0342(12) Uani 1 1 d . .
H59A H 1.3759 0.0265 0.1836 0.051 Uiso 1 1 calc R .
H59B H 1.4404 0.0155 0.1042 0.051 Uiso 1 1 calc R .
H59C H 1.4977 -0.0406 0.1635 0.051 Uiso 1 1 calc R .
C60 C 1.4508(4) -0.1404(3) 0.0916(3) 0.0366(13) Uani 1 1 d . .
H60A H 1.4154 -0.1812 0.0893 0.055 Uiso 1 1 calc R .
H60B H 1.5221 -0.1678 0.1056 0.055 Uiso 1 1 calc R .
H60C H 1.4648 -0.1125 0.0460 0.055 Uiso 1 1 calc R .
C61 C 0.7966(4) -0.2926(3) 0.1825(2) 0.0261(11) Uani 1 1 d . .
H61 H 0.7512 -0.3172 0.1639 0.031 Uiso 1 1 calc R .
C62 C 0.7358(4) -0.2002(3) 0.1818(3) 0.0384(13) Uani 1 1 d . .
H62A H 0.7379 -0.1785 0.1339 0.058 Uiso 1 1 calc R .
H62B H 0.7730 -0.1736 0.2038 0.058 Uiso 1 1 calc R .
H62C H 0.6575 -0.1892 0.2072 0.058 Uiso 1 1 calc R .
C63 C 0.7930(4) -0.3268(3) 0.2579(3) 0.0366(13) Uani 1 1 d . .
H63A H 0.8318 -0.3862 0.2584 0.055 Uiso 1 1 calc R .
H63B H 0.7147 -0.3157 0.2832 0.055 Uiso 1 1 calc R .
H63C H 0.8302 -0.3004 0.2800 0.055 Uiso 1 1 calc R .
C64 C 0.9178(4) -0.2804(3) 0.0314(2) 0.0281(11) Uani 1 1 d . .
H64 H 0.8982 -0.2195 0.0309 0.034 Uiso 1 1 calc R .
C65 C 1.0228(4) -0.3096(3) -0.0278(2) 0.0353(12) Uani 1 1 d . .
H65A H 1.0860 -0.2990 -0.0173 0.053 Uiso 1 1 calc R .
H65B H 1.0072 -0.2799 -0.0711 0.053 Uiso 1 1 calc R .
H65C H 1.0417 -0.3686 -0.0325 0.053 Uiso 1 1 calc R .
C66 C 0.8177(5) -0.2958(3) 0.0141(3) 0.0426(14) Uani 1 1 d . .
H66A H 0.7508 -0.2769 0.0514 0.064 Uiso 1 1 calc R .
H66B H 0.8356 -0.3546 0.0092 0.064 Uiso 1 1 calc R .
H66C H 0.8030 -0.2658 -0.0293 0.064 Uiso 1 1 calc R .
C67 C 1.0102(4) -0.4361(3) 0.1294(2) 0.0273(11) Uani 1 1 d . .
H67 H 1.0105 -0.4501 0.1794 0.033 Uiso 1 1 calc R .
C68 C 1.1332(4) -0.4682(3) 0.0900(3) 0.0430(14) Uani 1 1 d . .
H68A H 1.1760 -0.4376 0.1023 0.065 Uiso 1 1 calc R .
H68B H 1.1372 -0.4608 0.0402 0.065 Uiso 1 1 calc R .
H68C H 1.1652 -0.5265 0.1024 0.065 Uiso 1 1 calc R .
C69 C 0.9428(5) -0.4841(3) 0.1107(3) 0.0398(13) Uani 1 1 d . .
H69A H 0.8644 -0.4636 0.1361 0.060 Uiso 1 1 calc R .
H69B H 0.9749 -0.5424 0.1233 0.060 Uiso 1 1 calc R .
H69C H 0.9463 -0.4770 0.0609 0.060 Uiso 1 1 calc R .
C70 C 1.3553(4) -0.3914(3) 0.2525(2) 0.0249(10) Uani 1 1 d . .
C71 C 1.3393(4) -0.4465(3) 0.2129(2) 0.0241(10) Uani 1 1 d . .
C72 C 1.4103(4) -0.4475(3) 0.1459(2) 0.0236(10) Uani 1 1 d . .
C73 C 1.4697(4) -0.3920(3) 0.1439(2) 0.0256(11) Uani 1 1 d . .
C74 C 1.4359(4) -0.3574(3) 0.2094(3) 0.0272(11) Uani 1 1 d . .
C75 C 1.3128(4) -0.3841(3) 0.3292(3) 0.0394(14) Uani 1 1 d . .
H75A H 1.3283 -0.3382 0.3434 0.059 Uiso 0.5 1 calc GR P
H75B H 1.3507 -0.4350 0.3530 0.059 Uiso 0.5 1 calc GR P
H75C H 1.2316 -0.3743 0.3413 0.059 Uiso 0.5 1 calc GR P
H75D H 1.2787 -0.4268 0.3484 0.059 Uiso 0.5 1 calc GR P
H75E H 1.2564 -0.3300 0.3388 0.059 Uiso 0.5 1 calc GR P
H75F H 1.3755 -0.3907 0.3505 0.059 Uiso 0.5 1 calc GR P
C76 C 1.2692(4) -0.5006(3) 0.2417(3) 0.0385(13) Uani 1 1 d . .
H76A H 1.2901 -0.5454 0.2109 0.058 Uiso 0.5 1 calc GR P
H76B H 1.1897 -0.4685 0.2457 0.058 Uiso 0.5 1 calc GR P
H76C H 1.2819 -0.5233 0.2875 0.058 Uiso 0.5 1 calc GR P
H76D H 1.2177 -0.4794 0.2852 0.058 Uiso 0.5 1 calc GR P
H76E H 1.3181 -0.5563 0.2504 0.058 Uiso 0.5 1 calc GR P
H76F H 1.2259 -0.5015 0.2086 0.058 Uiso 0.5 1 calc GR P
C77 C 1.4269(4) -0.5040(3) 0.0909(2) 0.0299(11) Uani 1 1 d . .
H77A H 1.4832 -0.4950 0.0505 0.045 Uiso 0.5 1 calc GR P
H77B H 1.3556 -0.4930 0.0775 0.045 Uiso 0.5 1 calc GR P
H77C H 1.4526 -0.5610 0.1088 0.045 Uiso 0.5 1 calc GR P
H77D H 1.3777 -0.5377 0.1074 0.045 Uiso 0.5 1 calc GR P
H77E H 1.5054 -0.5397 0.0803 0.045 Uiso 0.5 1 calc GR P
H77F H 1.4083 -0.4717 0.0491 0.045 Uiso 0.5 1 calc GR P
C78 C 1.5647(4) -0.3818(3) 0.0863(3) 0.0367(13) Uani 1 1 d . .
H78A H 1.5590 -0.3995 0.0433 0.055 Uiso 0.5 1 calc GR P
H78B H 1.6365 -0.4153 0.0975 0.055 Uiso 0.5 1 calc GR P
H78C H 1.5604 -0.3241 0.0804 0.055 Uiso 0.5 1 calc GR P
H78D H 1.6116 -0.3598 0.1042 0.055 Uiso 0.5 1 calc GR P
H78E H 1.5341 -0.3439 0.0499 0.055 Uiso 0.5 1 calc GR P
H78F H 1.6102 -0.4352 0.0670 0.055 Uiso 0.5 1 calc GR P
C79 C 1.4830(5) -0.2995(3) 0.2325(3) 0.0430(14) Uani 1 1 d . .
H79A H 1.4267 -0.2670 0.2697 0.065 Uiso 0.5 1 calc GR P
H79B H 1.5020 -0.2627 0.1933 0.065 Uiso 0.5 1 calc GR P
H79C H 1.5507 -0.3313 0.2492 0.065 Uiso 0.5 1 calc GR P
H79D H 1.5595 -0.3070 0.2051 0.065 Uiso 0.5 1 calc GR P
H79E H 1.4843 -0.3113 0.2815 0.065 Uiso 0.5 1 calc GR P
H79F H 1.4355 -0.2427 0.2256 0.065 Uiso 0.5 1 calc GR P
C80 C 1.3207(4) -0.3071(3) 0.0169(2) 0.0283(11) Uani 1 1 d . .
H80A H 1.3949 -0.3505 0.0104 0.034 Uiso 1 1 calc R .
H80B H 1.2700 -0.3299 0.0026 0.034 Uiso 1 1 calc R .
C81 C 1.3350(4) -0.2404(3) -0.0351(2) 0.0298(12) Uani 1 1 d . .
C82 C 1.2443(5) -0.1856(3) -0.0620(2) 0.0353(13) Uani 1 1 d . .
H82 H 1.1722 -0.1919 -0.0472 0.042 Uiso 1 1 calc R .
C83 C 1.2596(6) -0.1217(3) -0.1103(3) 0.0499(17) Uani 1 1 d . .
H83 H 1.1975 -0.0852 -0.1274 0.060 Uiso 1 1 calc R .
C84 C 1.3623(7) -0.1114(4) -0.1330(3) 0.060(2) Uani 1 1 d . .
H84 H 1.3723 -0.0685 -0.1659 0.072 Uiso 1 1 calc R .
C85 C 1.4505(6) -0.1638(4) -0.1076(3) 0.0541(17) Uani 1 1 d . .
H85 H 1.5219 -0.1562 -0.1226 0.065 Uiso 1 1 calc R .
C86 C 1.4387(5) -0.2280(4) -0.0605(3) 0.0422(14) Uani 1 1 d . .
H86 H 1.5027 -0.2644 -0.0451 0.051 Uiso 1 1 calc R .
Si1 Si 1.02482(11) 0.32920(8) 0.37420(6) 0.0214(3) Uani 1 1 d . .
Si2 Si 0.76284(11) 0.02877(8) 0.38734(7) 0.0221(3) Uani 1 1 d . .
Si3 Si 1.22387(10) -0.03719(7) 0.12890(6) 0.0187(3) Uani 1 1 d . .
Si4 Si 0.94155(11) -0.32047(8) 0.12164(6) 0.0210(3) Uani 1 1 d . .
Th1 Th 0.71952(2) 0.28689(2) 0.35661(2) 0.01757(5) Uani 1 1 d . .
Th2 Th 1.24840(2) -0.29161(2) 0.14951(2) 0.01693(5) Uani 1 1 d . .

loop_
_atom_site_aniso_label
_atom_site_aniso_U_11
_atom_site_aniso_U_22
_atom_site_aniso_U_33
_atom_site_aniso_U_23
_atom_site_aniso_U_13
_atom_site_aniso_U_12
C1 0.018(2) 0.019(2) 0.022(2) 0.0001(18) -0.0032(18) -0.0084(18)
C2 0.017(2) 0.021(2) 0.022(2) -0.0019(19) -0.0061(18) -0.0063(19)
C3 0.019(2) 0.016(2) 0.019(2) 0.0005(18) -0.0040(18) -0.0046(18)
C4 0.013(2) 0.017(2) 0.027(3) -0.0064(19) -0.0034(18) -0.0034(18)
C5 0.022(2) 0.021(2) 0.024(3) -0.0033(19) -0.0079(19) -0.0047(19)
C6 0.022(2) 0.025(3) 0.018(2) -0.0060(19) -0.0039(19) -0.003(2)
C7 0.024(2) 0.022(2) 0.020(2) 0.0000(19) -0.0048(19) -0.005(2)
C8 0.025(2) 0.019(2) 0.020(2) 0.0013(18) -0.0068(19) -0.0081(19)
C9 0.030(3) 0.029(3) 0.027(3) -0.002(2) -0.004(2) -0.019(2)
C10 0.031(3) 0.034(3) 0.049(4) -0.006(3) -0.005(3) -0.010(2)
C11 0.032(3) 0.042(3) 0.037(3) -0.008(2) 0.004(2) -0.023(3)
C12 0.031(3) 0.031(3) 0.025(3) 0.003(2) -0.009(2) -0.017(2)
C13 0.047(3) 0.047(4) 0.037(3) 0.007(3) -0.021(3) -0.028(3)
C14 0.050(4) 0.059(4) 0.025(3) -0.003(3) -0.011(3) -0.030(3)
C15 0.032(3) 0.027(3) 0.023(3) -0.007(2) -0.004(2) -0.011(2)
C16 0.049(4) 0.030(3) 0.044(3) -0.010(2) 0.001(3) -0.020(3)
C17 0.037(3) 0.030(3) 0.075(4) -0.006(3) -0.005(3) -0.010(3)
C18 0.056(4) 0.030(3) 0.032(3) 0.004(2) -0.012(3) -0.025(3)
C19 0.079(5) 0.041(4) 0.053(4) 0.017(3) -0.040(4) -0.033(3)
C20 0.078(5) 0.047(4) 0.036(3) 0.008(3) -0.008(3) -0.040(4)
C21 0.024(3) 0.024(3) 0.037(3) -0.005(2) -0.009(2) -0.009(2)
C22 0.047(3) 0.024(3) 0.045(3) -0.005(2) -0.005(3) -0.014(3)
C23 0.030(3) 0.028(3) 0.039(3) -0.014(2) -0.002(2) -0.007(2)
C24 0.022(3) 0.028(3) 0.047(3) -0.007(2) -0.002(2) -0.011(2)
C25 0.030(3) 0.040(4) 0.070(4) -0.019(3) 0.002(3) -0.005(3)
C26 0.027(3) 0.045(4) 0.052(4) -0.002(3) -0.010(3) -0.012(3)
C27 0.030(3) 0.030(3) 0.035(3) -0.010(2) -0.018(2) 0.008(2)
C28 0.027(3) 0.026(3) 0.056(4) -0.008(3) -0.024(3) -0.002(2)
C29 0.019(2) 0.027(3) 0.040(3) -0.002(2) -0.012(2) -0.001(2)
C30 0.023(2) 0.018(2) 0.026(3) -0.004(2) -0.006(2) -0.0009(19)
C31 0.024(3) 0.022(3) 0.020(3) -0.001(2) -0.004(2) 0.002(2)
C32 0.069(4) 0.061(4) 0.031(3) -0.015(3) -0.028(3) 0.027(3)
C33 0.061(4) 0.029(3) 0.122(6) -0.011(4) -0.066(4) -0.004(3)
C34 0.022(3) 0.043(4) 0.070(4) 0.014(3) -0.005(3) -0.009(3)
C35 0.035(3) 0.022(3) 0.035(3) -0.010(2) -0.008(2) -0.004(2)
C36 0.033(3) 0.032(3) 0.046(3) 0.017(3) -0.007(3) -0.008(2)
C37 0.027(3) 0.031(3) 0.028(3) -0.003(2) -0.007(2) -0.007(2)
C38 0.038(3) 0.034(3) 0.016(2) -0.009(2) -0.003(2) -0.013(2)
C39 0.046(3) 0.034(3) 0.024(3) -0.001(2) -0.012(2) -0.016(3)
C40 0.077(5) 0.033(3) 0.027(3) -0.001(2) -0.017(3) -0.016(3)
C41 0.101(6) 0.055(4) 0.025(3) 0.004(3) -0.013(4) -0.044(4)
C42 0.081(5) 0.075(5) 0.031(3) -0.007(3) 0.004(3) -0.056(4)
C43 0.045(4) 0.067(4) 0.026(3) -0.004(3) -0.003(3) -0.028(3)
C44 0.016(2) 0.015(2) 0.021(2) -0.0050(18) -0.0040(18) -0.0014(17)
C45 0.020(2) 0.015(2) 0.020(2) -0.0002(18) -0.0055(18) -0.0016(18)
C46 0.019(2) 0.023(2) 0.016(2) -0.0013(18) -0.0045(18) -0.0096(19)
C47 0.022(2) 0.018(2) 0.018(2) -0.0012(18) -0.0039(18) -0.0076(19)
C48 0.018(2) 0.019(2) 0.020(2) 0.0011(18) -0.0021(18) -0.0077(18)
C49 0.019(2) 0.022(2) 0.019(2) -0.0009(19) -0.0004(18) -0.0044(19)
C50 0.025(2) 0.022(3) 0.016(2) -0.0008(19) -0.0049(19) -0.005(2)
C51 0.021(2) 0.019(2) 0.019(2) -0.0035(18) -0.0062(18) -0.0058(19)
C52 0.018(2) 0.023(3) 0.034(3) -0.007(2) -0.004(2) -0.007(2)
C53 0.036(3) 0.026(3) 0.030(3) -0.010(2) 0.001(2) -0.011(2)
C54 0.036(3) 0.020(3) 0.038(3) -0.008(2) -0.001(2) -0.009(2)
C55 0.035(3) 0.026(3) 0.028(3) -0.004(2) -0.007(2) -0.016(2)
C56 0.049(3) 0.037(3) 0.040(3) 0.011(3) -0.023(3) -0.021(3)
C57 0.049(3) 0.038(3) 0.031(3) 0.002(2) 0.000(3) -0.027(3)
C58 0.023(2) 0.023(3) 0.027(3) 0.000(2) -0.005(2) -0.007(2)
C59 0.024(3) 0.035(3) 0.048(3) -0.008(2) -0.010(2) -0.011(2)
C60 0.028(3) 0.030(3) 0.047(3) -0.009(3) -0.002(2) -0.005(2)
C61 0.025(3) 0.032(3) 0.027(3) -0.002(2) -0.005(2) -0.016(2)
C62 0.034(3) 0.032(3) 0.047(3) -0.002(3) -0.010(3) -0.007(2)
C63 0.031(3) 0.042(3) 0.040(3) -0.005(3) 0.002(2) -0.021(3)
C64 0.036(3) 0.027(3) 0.031(3) 0.003(2) -0.014(2) -0.019(2)
C65 0.046(3) 0.041(3) 0.022(3) -0.005(2) -0.007(2) -0.017(3)
C66 0.056(4) 0.049(4) 0.041(3) 0.009(3) -0.028(3) -0.032(3)
C67 0.039(3) 0.026(3) 0.023(3) 0.002(2) -0.009(2) -0.017(2)
C68 0.042(3) 0.026(3) 0.058(4) 0.001(3) -0.014(3) -0.005(3)
C69 0.051(4) 0.032(3) 0.044(3) -0.005(3) -0.007(3) -0.023(3)
C70 0.024(3) 0.020(2) 0.025(3) 0.000(2) -0.009(2) 0.002(2)
C71 0.024(3) 0.018(2) 0.029(3) 0.004(2) -0.007(2) -0.006(2)
C72 0.019(2) 0.018(2) 0.027(3) -0.002(2) -0.004(2) 0.0015(19)
C73 0.018(2) 0.022(3) 0.033(3) -0.001(2) -0.005(2) -0.003(2)
C74 0.025(3) 0.020(3) 0.036(3) -0.004(2) -0.015(2) 0.000(2)
C75 0.041(3) 0.035(3) 0.030(3) -0.006(2) -0.014(2) 0.009(2)
C76 0.042(3) 0.027(3) 0.038(3) 0.006(2) -0.008(3) -0.004(2)
C77 0.028(3) 0.023(3) 0.032(3) -0.009(2) -0.008(2) 0.003(2)
C78 0.024(3) 0.039(3) 0.042(3) -0.001(3) -0.002(2) -0.007(2)
C79 0.037(3) 0.033(3) 0.065(4) -0.009(3) -0.026(3) -0.006(3)
C80 0.028(3) 0.031(3) 0.020(3) -0.006(2) 0.000(2) -0.005(2)
C81 0.043(3) 0.029(3) 0.018(3) -0.008(2) -0.002(2) -0.013(2)
C82 0.058(4) 0.029(3) 0.024(3) -0.008(2) -0.012(3) -0.016(3)
C83 0.094(5) 0.035(3) 0.026(3) -0.003(3) -0.023(3) -0.021(3)
C84 0.116(7) 0.055(4) 0.028(3) 0.006(3) -0.011(4) -0.057(5)
C85 0.073(5) 0.068(5) 0.034(4) -0.002(3) 0.003(3) -0.050(4)
C86 0.048(4) 0.056(4) 0.031(3) -0.005(3) -0.001(3) -0.032(3)
Si1 0.0225(7) 0.0214(7) 0.0240(7) -0.0002(5) -0.0051(5) -0.0120(5)
Si2 0.0233(7) 0.0186(7) 0.0266(7) -0.0025(5) -0.0049(5) -0.0099(5)
Si3 0.0186(6) 0.0155(6) 0.0234(7) -0.0020(5) -0.0047(5) -0.0071(5)
Si4 0.0242(7) 0.0216(7) 0.0220(7) 0.0004(5) -0.0066(5) -0.0131(5)
Th1 0.01633(9) 0.01686(9) 0.01863(9) -0.00274(7) -0.00382(7) -0.00368(7)
Th2 0.01679(9) 0.01565(9) 0.01739(9) -0.00173(7) -0.00342(7) -0.00405(7)

loop_
_atom_type_symbol
_atom_type_description
_atom_type_scat_dispersion_real
_atom_type_scat_dispersion_imag
_atom_type_scat_source
C C 0.0033 0.0016 'International Tables Vol C Tables 4.2.6.8 and 6.1.1.4'
H H 0.0000 0.0000 'International Tables Vol C Tables 4.2.6.8 and 6.1.1.4'
O O 0.0106 0.0060 'International Tables Vol C Tables 4.2.6.8 and 6.1.1.4'
Si Si 0.0817 0.0704 'International Tables Vol C Tables 4.2.6.8 and 6.1.1.4'
Th Th -7.2400 8.8979 'International Tables Vol C Tables 4.2.6.8 and 6.1.1.4'

loop_
_geom_angle_atom_site_label_1
_geom_angle_atom_site_label_2
_geom_angle_atom_site_label_3
_geom_angle
C2 C1 C8 129.7(4)
C2 C1 Si1 118.8(3)
C2 C1 Th1 74.9(2)
C8 C1 Si1 111.0(3)
C8 C1 Th1 71.5(2)
Si1 C1 Th1 140.1(2)
C1 C2 H2 110.7
C1 C2 C3 138.6(4)
C1 C2 Th1 75.5(2)
C3 C2 H2 110.7
C3 C2 Th1 74.3(2)
Th1 C2 H2 137.6
C2 C3 H3 110.8
C2 C3 Th1 75.7(2)
C4 C3 C2 138.3(4)
C4 C3 H3 110.8
C4 C3 Th1 75.3(2)
Th1 C3 H3 134.7
C3 C4 C5 128.7(4)
C3 C4 Si2 117.5(3)
C3 C4 Th1 74.6(2)
C5 C4 Si2 113.6(3)
C5 C4 Th1 72.8(2)
Si2 C4 Th1 135.3(2)
C4 C5 H5 111.7
C4 C5 Th1 76.6(2)
C6 C5 C4 136.6(4)
C6 C5 H5 111.7
C6 C5 Th1 77.9(3)
Th1 C5 H5 126.7
C5 C6 H6 112.3
C5 C6 Th1 72.3(2)
C7 C6 C5 135.4(4)
C7 C6 H6 112.3
C7 C6 Th1 74.4(3)
Th1 C6 H6 139.2
C6 C7 H7 112.0
C6 C7 C8 135.9(4)
C6 C7 Th1 76.1(3)
C8 C7 H7 112.0
C8 C7 Th1 72.1(3)
Th1 C7 H7 137.0
C1 C8 H8 112.5
C1 C8 Th1 78.0(3)
C7 C8 C1 135.1(4)
C7 C8 H8 112.5
C7 C8 Th1 77.5(3)
Th1 C8 H8 123.7
C10 C9 H9 106.4
C10 C9 Si1 111.5(3)
C11 C9 H9 106.4
C11 C9 C10 109.2(4)
C11 C9 Si1 116.4(3)
Si1 C9 H9 106.4
C9 C10 H10A 109.5
C9 C10 H10B 109.5
C9 C10 H10C 109.5
H10A C10 H10B 109.5
H10A C10 H10C 109.5
H10B C10 H10C 109.5
C9 C11 H11A 109.5
C9 C11 H11B 109.5
C9 C11 H11C 109.5
H11A C11 H11B 109.5
H11A C11 H11C 109.5
H11B C11 H11C 109.5
C13 C12 H12 105.9
C13 C12 Si1 114.1(3)
C14 C12 H12 105.9
C14 C12 C13 108.9(4)
C14 C12 Si1 115.4(3)
Si1 C12 H12 105.9
C12 C13 H13A 109.5
C12 C13 H13B 109.5
C12 C13 H13C 109.5
H13A C13 H13B 109.5
H13A C13 H13C 109.5
H13B C13 H13C 109.5
C12 C14 H14A 109.5
C12 C14 H14B 109.5
C12 C14 H14C 109.5
H14A C14 H14B 109.5
H14A C14 H14C 109.5
H14B C14 H14C 109.5
C16 C15 H15 106.0
C16 C15 Si1 113.6(3)
C17 C15 H15 106.0
C17 C15 C16 109.6(4)
C17 C15 Si1 114.8(4)
Si1 C15 H15 106.0
C15 C16 H16A 109.5
C15 C16 H16B 109.5
C15 C16 H16C 109.5
H16A C16 H16B 109.5
H16A C16 H16C 109.5
H16B C16 H16C 109.5
C15 C17 H17A 109.5
C15 C17 H17B 109.5
C15 C17 H17C 109.5
H17A C17 H17B 109.5
H17A C17 H17C 109.5
H17B C17 H17C 109.5
C19 C18 H18 105.9
C19 C18 C20 109.5(5)
C19 C18 Si2 112.6(4)
C20 C18 H18 105.9
C20 C18 Si2 116.2(4)
Si2 C18 H18 105.9
C18 C19 H19A 109.5
C18 C19 H19B 109.5
C18 C19 H19C 109.5
H19A C19 H19B 109.5
H19A C19 H19C 109.5
H19B C19 H19C 109.5
C18 C20 H20A 109.5
C18 C20 H20B 109.5
C18 C20 H20C 109.5
H20A C20 H20B 109.5
H20A C20 H20C 109.5
H20B C20 H20C 109.5
C22 C21 H21 105.8
C22 C21 Si2 111.3(3)
C23 C21 H21 105.8
C23 C21 C22 109.5(4)
C23 C21 Si2 117.8(3)
Si2 C21 H21 105.8
C21 C22 H22A 109.5
C21 C22 H22B 109.5
C21 C22 H22C 109.5
H22A C22 H22B 109.5
H22A C22 H22C 109.5
H22B C22 H22C 109.5
C21 C23 H23A 109.5
C21 C23 H23B 109.5
C21 C23 H23C 109.5
H23A C23 H23B 109.5
H23A C23 H23C 109.5
H23B C23 H23C 109.5
C25 C24 H24 104.9
C25 C24 C26 111.2(4)
C25 C24 Si2 110.6(3)
C26 C24 H24 104.9
C26 C24 Si2 118.9(4)
Si2 C24 H24 104.9
C24 C25 H25A 109.5
C24 C25 H25B 109.5
C24 C25 H25C 109.5
H25A C25 H25B 109.5
H25A C25 H25C 109.5
H25B C25 H25C 109.5
C24 C26 H26A 109.5
C24 C26 H26B 109.5
C24 C26 H26C 109.5
H26A C26 H26B 109.5
H26A C26 H26C 109.5
H26B C26 H26C 109.5
C28 C27 C31 108.5(4)
C28 C27 C32 125.2(5)
C28 C27 Th1 74.1(3)
C31 C27 C32 125.4(5)
C31 C27 Th1 74.2(3)
C32 C27 Th1 126.1(3)
C27 C28 C29 108.1(4)
C27 C28 C33 125.2(5)
C27 C28 Th1 77.1(3)
C29 C28 C33 126.3(6)
C29 C28 Th1 74.1(3)
C33 C28 Th1 120.7(3)
C28 C29 C34 125.9(5)
C28 C29 Th1 76.4(3)
C30 C29 C28 107.9(4)
C30 C29 C34 125.6(5)
C30 C29 Th1 75.4(3)
C34 C29 Th1 121.3(3)
C29 C30 C31 108.2(4)
C29 C30 C35 126.5(4)
C29 C30 Th1 75.1(3)
C31 C30 C35 124.9(4)
C31 C30 Th1 76.4(3)
C35 C30 Th1 120.3(3)
C27 C31 C30 107.3(4)
C27 C31 C36 125.1(5)
C27 C31 Th1 76.8(3)
C30 C31 C36 127.1(4)
C30 C31 Th1 74.0(2)
C36 C31 Th1 122.0(3)
C27 C32 H32A 109.5
C27 C32 H32B 109.5
C27 C32 H32C 109.5
C27 C32 H32D 109.5
C27 C32 H32E 109.5
C27 C32 H32F 109.5
H32A C32 H32B 109.5
H32A C32 H32C 109.5
H32A C32 H32D 141.1
H32A C32 H32E 56.3
H32A C32 H32F 56.3
H32B C32 H32C 109.5
H32B C32 H32D 56.3
H32B C32 H32E 141.1
H32B C32 H32F 56.3
H32C C32 H32D 56.3
H32C C32 H32E 56.3
H32C C32 H32F 141.1
H32D C32 H32E 109.5
H32D C32 H32F 109.5
H32E C32 H32F 109.5
C28 C33 H33A 109.5
C28 C33 H33B 109.5
C28 C33 H33C 109.5
C28 C33 H33D 109.5
C28 C33 H33E 109.5
C28 C33 H33F 109.5
H33A C33 H33B 109.5
H33A C33 H33C 109.5
H33A C33 H33D 141.1
H33A C33 H33E 56.3
H33A C33 H33F 56.3
H33B C33 H33C 109.5
H33B C33 H33D 56.3
H33B C33 H33E 141.1
H33B C33 H33F 56.3
H33C C33 H33D 56.3
H33C C33 H33E 56.3
H33C C33 H33F 141.1
H33D C33 H33E 109.5
H33D C33 H33F 109.5
H33E C33 H33F 109.5
C29 C34 H34A 109.5
C29 C34 H34B 109.5
C29 C34 H34C 109.5
C29 C34 H34D 109.5
C29 C34 H34E 109.5
C29 C34 H34F 109.5
H34A C34 H34B 109.5
H34A C34 H34C 109.5
H34A C34 H34D 141.1
H34A C34 H34E 56.3
H34A C34 H34F 56.3
H34B C34 H34C 109.5
H34B C34 H34D 56.3
H34B C34 H34E 141.1
H34B C34 H34F 56.3
H34C C34 H34D 56.3
H34C C34 H34E 56.3
H34C C34 H34F 141.1
H34D C34 H34E 109.5
H34D C34 H34F 109.5
H34E C34 H34F 109.5
C30 C35 H35A 109.5
C30 C35 H35B 109.5
C30 C35 H35C 109.5
C30 C35 H35D 109.5
C30 C35 H35E 109.5
C30 C35 H35F 109.5
H35A C35 H35B 109.5
H35A C35 H35C 109.5
H35A C35 H35D 141.1
H35A C35 H35E 56.3
H35A C35 H35F 56.3
H35B C35 H35C 109.5
H35B C35 H35D 56.3
H35B C35 H35E 141.1
H35B C35 H35F 56.3
H35C C35 H35D 56.3
H35C C35 H35E 56.3
H35C C35 H35F 141.1
H35D C35 H35E 109.5
H35D C35 H35F 109.5
H35E C35 H35F 109.5
C31 C36 H36A 109.5
C31 C36 H36B 109.5
C31 C36 H36C 109.5
C31 C36 H36D 109.5
C31 C36 H36E 109.5
C31 C36 H36F 109.5
H36A C36 H36B 109.5
H36A C36 H36C 109.5
H36A C36 H36D 141.1
H36A C36 H36E 56.3
H36A C36 H36F 56.3
H36B C36 H36C 109.5
H36B C36 H36D 56.3
H36B C36 H36E 141.1
H36B C36 H36F 56.3
H36C C36 H36D 56.3
H36C C36 H36E 56.3
H36C C36 H36F 141.1
H36D C36 H36E 109.5
H36D C36 H36F 109.5
H36E C36 H36F 109.5
H37A C37 H37B 106.2
C38 C37 H37A 105.9
C38 C37 H37B 105.9
C38 C37 Th1 125.8(3)
Th1 C37 H37A 105.9
Th1 C37 H37B 105.9
C39 C38 C37 122.1(5)
C43 C38 C37 121.8(5)
C43 C38 C39 116.1(5)
C38 C39 H39 119.1
C40 C39 C38 121.8(5)
C40 C39 H39 119.1
C39 C40 H40 119.5
C41 C40 C39 121.1(6)
C41 C40 H40 119.5
C40 C41 H41 120.5
C40 C41 C42 118.9(6)
C42 C41 H41 120.5
C41 C42 H42 119.2
C41 C42 C43 121.5(6)
C43 C42 H42 119.2
C38 C43 C42 120.5(6)
C38 C43 H43 119.7
C42 C43 H43 119.7
C45 C44 Si3 117.4(3)
C45 C44 Th2 74.5(2)
C51 C44 C45 129.5(4)
C51 C44 Si3 113.0(3)
C51 C44 Th2 73.4(2)
Si3 C44 Th2 135.3(2)
C44 C45 H45 111.2
C44 C45 Th2 75.0(2)
C46 C45 C44 137.7(4)
C46 C45 H45 111.2
C46 C45 Th2 76.2(2)
Th2 C45 H45 133.6
C45 C46 H46 111.0
C45 C46 Th2 73.7(2)
C47 C46 C45 138.0(4)
C47 C46 H46 111.0
C47 C46 Th2 75.2(2)
Th2 C46 H46 138.4
C46 C47 C48 129.8(4)
C46 C47 Si4 118.8(3)
C46 C47 Th2 74.8(2)
C48 C47 Si4 111.1(3)
C48 C47 Th2 71.8(2)
Si4 C47 Th2 139.3(2)
C47 C48 H48 112.1
C47 C48 Th2 77.8(2)
C49 C48 C47 135.9(4)
C49 C48 H48 112.1
C49 C48 Th2 78.5(2)
Th2 C48 H48 123.1
C48 C49 H49 112.3
C48 C49 Th2 71.3(2)
C50 C49 C48 135.4(4)
C50 C49 H49 112.3
C50 C49 Th2 75.8(3)
Th2 C49 H49 138.3
C49 C50 H50 112.4
C49 C50 C51 135.2(4)
C49 C50 Th2 75.0(3)
C51 C50 H50 112.4
C51 C50 Th2 71.4(2)
Th2 C50 H50 139.2
C44 C51 H51 111.6
C44 C51 Th2 76.1(2)
C50 C51 C44 136.8(4)
C50 C51 H51 111.6
C50 C51 Th2 78.5(2)
Th2 C51 H51 126.7
C53 C52 H52 105.6
C53 C52 C54 109.7(4)
C53 C52 Si3 115.9(3)
C54 C52 H52 105.6
C54 C52 Si3 113.4(3)
Si3 C52 H52 105.6
C52 C53 H53A 109.5
C52 C53 H53B 109.5
C52 C53 H53C 109.5
H53A C53 H53B 109.5
H53A C53 H53C 109.5
H53B C53 H53C 109.5
C52 C54 H54A 109.5
C52 C54 H54B 109.5
C52 C54 H54C 109.5
H54A C54 H54B 109.5
H54A C54 H54C 109.5
H54B C54 H54C 109.5
C56 C55 H55 106.1
C56 C55 C57 109.0(4)
C56 C55 Si3 112.7(4)
C57 C55 H55 106.1
C57 C55 Si3 116.1(3)
Si3 C55 H55 106.1
C55 C56 H56A 109.5
C55 C56 H56B 109.5
C55 C56 H56C 109.5
H56A C56 H56B 109.5
H56A C56 H56C 109.5
H56B C56 H56C 109.5
C55 C57 H57A 109.5
C55 C57 H57B 109.5
C55 C57 H57C 109.5
H57A C57 H57B 109.5
H57A C57 H57C 109.5
H57B C57 H57C 109.5
C59 C58 H58 106.0
C59 C58 C60 110.3(4)
C59 C58 Si3 117.3(3)
C60 C58 H58 106.0
C60 C58 Si3 110.6(3)
Si3 C58 H58 106.0
C58 C59 H59A 109.5
C58 C59 H59B 109.5
C58 C59 H59C 109.5
H59A C59 H59B 109.5
H59A C59 H59C 109.5
H59B C59 H59C 109.5
C58 C60 H60A 109.5
C58 C60 H60B 109.5
C58 C60 H60C 109.5
H60A C60 H60B 109.5
H60A C60 H60C 109.5
H60B C60 H60C 109.5
C62 C61 H61 106.3
C62 C61 C63 109.5(4)
C62 C61 Si4 112.1(3)
C63 C61 H61 106.3
C63 C61 Si4 115.8(3)
Si4 C61 H61 106.3
C61 C62 H62A 109.5
C61 C62 H62B 109.5
C61 C62 H62C 109.5
H62A C62 H62B 109.5
H62A C62 H62C 109.5
H62B C62 H62C 109.5
C61 C63 H63A 109.5
C61 C63 H63B 109.5
C61 C63 H63C 109.5
H63A C63 H63B 109.5
H63A C63 H63C 109.5
H63B C63 H63C 109.5
C65 C64 H64 105.9
C65 C64 C66 109.4(4)
C65 C64 Si4 114.5(3)
C66 C64 H64 105.9
C66 C64 Si4 114.4(3)
Si4 C64 H64 105.9
C64 C65 H65A 109.5
C64 C65 H65B 109.5
C64 C65 H65C 109.5
H65A C65 H65B 109.5
H65A C65 H65C 109.5
H65B C65 H65C 109.5
C64 C66 H66A 109.5
C64 C66 H66B 109.5
C64 C66 H66C 109.5
H66A C66 H66B 109.5
H66A C66 H66C 109.5
H66B C66 H66C 109.5
C68 C67 H67 106.1
C68 C67 C69 109.7(4)
C68 C67 Si4 115.0(3)
C69 C67 H67 106.1
C69 C67 Si4 113.2(3)
Si4 C67 H67 106.1
C67 C68 H68A 109.5
C67 C68 H68B 109.5
C67 C68 H68C 109.5
H68A C68 H68B 109.5
H68A C68 H68C 109.5
H68B C68 H68C 109.5
C67 C69 H69A 109.5
C67 C69 H69B 109.5
C67 C69 H69C 109.5
H69A C69 H69B 109.5
H69A C69 H69C 109.5
H69B C69 H69C 109.5
C71 C70 C74 107.5(4)
C71 C70 C75 125.3(5)
C71 C70 Th2 74.6(2)
C74 C70 C75 126.1(4)
C74 C70 Th2 74.4(3)
C75 C70 Th2 126.0(3)
C70 C71 C72 108.6(4)
C70 C71 C76 123.9(4)
C70 C71 Th2 76.3(3)
C72 C71 C76 127.1(4)
C72 C71 Th2 74.7(2)
C76 C71 Th2 121.0(3)
C71 C72 C73 107.5(4)
C71 C72 C77 125.1(4)
C71 C72 Th2 76.0(2)
C73 C72 C77 127.1(4)
C73 C72 Th2 74.9(3)
C77 C72 Th2 119.9(3)
C72 C73 C78 125.5(4)
C72 C73 Th2 75.7(2)
C74 C73 C72 108.3(4)
C74 C73 C78 125.6(4)
C74 C73 Th2 76.3(3)
C78 C73 Th2 121.6(3)
C70 C74 C79 125.1(5)
C70 C74 Th2 76.4(2)
C73 C74 C70 108.1(4)
C73 C74 C79 126.7(5)
C73 C74 Th2 74.4(2)
C79 C74 Th2 119.1(3)
C70 C75 H75A 109.5
C70 C75 H75B 109.5
C70 C75 H75C 109.5
C70 C75 H75D 109.5
C70 C75 H75E 109.5
C70 C75 H75F 109.5
H75A C75 H75B 109.5
H75A C75 H75C 109.5
H75A C75 H75D 141.1
H75A C75 H75E 56.3
H75A C75 H75F 56.3
H75B C75 H75C 109.5
H75B C75 H75D 56.3
H75B C75 H75E 141.1
H75B C75 H75F 56.3
H75C C75 H75D 56.3
H75C C75 H75E 56.3
H75C C75 H75F 141.1
H75D C75 H75E 109.5
H75D C75 H75F 109.5
H75E C75 H75F 109.5
C71 C76 H76A 109.5
C71 C76 H76B 109.5
C71 C76 H76C 109.5
C71 C76 H76D 109.5
C71 C76 H76E 109.5
C71 C76 H76F 109.5
H76A C76 H76B 109.5
H76A C76 H76C 109.5
H76A C76 H76D 141.1
H76A C76 H76E 56.3
H76A C76 H76F 56.3
H76B C76 H76C 109.5
H76B C76 H76D 56.3
H76B C76 H76E 141.1
H76B C76 H76F 56.3
H76C C76 H76D 56.3
H76C C76 H76E 56.3
H76C C76 H76F 141.1
H76D C76 H76E 109.5
H76D C76 H76F 109.5
H76E C76 H76F 109.5
C72 C77 H77A 109.5
C72 C77 H77B 109.5
C72 C77 H77C 109.5
C72 C77 H77D 109.5
C72 C77 H77E 109.5
C72 C77 H77F 109.5
H77A C77 H77B 109.5
H77A C77 H77C 109.5
H77A C77 H77D 141.1
H77A C77 H77E 56.3
H77A C77 H77F 56.3
H77B C77 H77C 109.5
H77B C77 H77D 56.3
H77B C77 H77E 141.1
H77B C77 H77F 56.3
H77C C77 H77D 56.3
H77C C77 H77E 56.3
H77C C77 H77F 141.1
H77D C77 H77E 109.5
H77D C77 H77F 109.5
H77E C77 H77F 109.5
C73 C78 H78A 109.5
C73 C78 H78B 109.5
C73 C78 H78C 109.5
C73 C78 H78D 109.5
C73 C78 H78E 109.5
C73 C78 H78F 109.5
H78A C78 H78B 109.5
H78A C78 H78C 109.5
H78A C78 H78D 141.1
H78A C78 H78E 56.3
H78A C78 H78F 56.3
H78B C78 H78C 109.5
H78B C78 H78D 56.3
H78B C78 H78E 141.1
H78B C78 H78F 56.3
H78C C78 H78D 56.3
H78C C78 H78E 56.3
H78C C78 H78F 141.1
H78D C78 H78E 109.5
H78D C78 H78F 109.5
H78E C78 H78F 109.5
C74 C79 H79A 109.5
C74 C79 H79B 109.5
C74 C79 H79C 109.5
C74 C79 H79D 109.5
C74 C79 H79E 109.5
C74 C79 H79F 109.5
H79A C79 H79B 109.5
H79A C79 H79C 109.5
H79A C79 H79D 141.1
H79A C79 H79E 56.3
H79A C79 H79F 56.3
H79B C79 H79C 109.5
H79B C79 H79D 56.3
H79B C79 H79E 141.1
H79B C79 H79F 56.3
H79C C79 H79D 56.3
H79C C79 H79E 56.3
H79C C79 H79F 141.1
H79D C79 H79E 109.5
H79D C79 H79F 109.5
H79E C79 H79F 109.5
H80A C80 H80B 106.2
C81 C80 H80A 105.9
C81 C80 H80B 105.9
C81 C80 Th2 125.6(3)
Th2 C80 H80A 105.9
Th2 C80 H80B 105.9
C82 C81 C80 122.0(5)
C86 C81 C80 121.9(5)
C86 C81 C82 116.1(5)
C81 C82 H82 119.6
C83 C82 C81 120.9(6)
C83 C82 H82 119.6
C82 C83 H83 119.5
C84 C83 C82 120.9(6)
C84 C83 H83 119.5
C83 C84 H84 120.6
C83 C84 C85 118.9(6)
C85 C84 H84 120.6
C84 C85 H85 119.1
C84 C85 C86 121.7(6)
C86 C85 H85 119.1
C81 C86 H86 119.3
C85 C86 C81 121.5(6)
C85 C86 H86 119.3
C9 Si1 C1 107.5(2)
C12 Si1 C1 110.3(2)
C12 Si1 C9 106.9(2)
C12 Si1 C15 113.3(2)
C15 Si1 C1 110.4(2)
C15 Si1 C9 108.2(2)
C18 Si2 C4 108.5(2)
C21 Si2 C4 109.7(2)
C21 Si2 C18 108.4(2)
C21 Si2 C24 111.9(2)
C24 Si2 C4 111.6(2)
C24 Si2 C18 106.7(2)
C52 Si3 C44 107.6(2)
C52 Si3 C58 112.3(2)
C55 Si3 C44 109.91(19)
C55 Si3 C52 109.5(2)
C55 Si3 C58 111.5(2)
C58 Si3 C44 105.89(19)
C47 Si4 C61 108.0(2)
C47 Si4 C64 111.3(2)
C61 Si4 C64 106.2(2)
C67 Si4 C47 109.39(19)
C67 Si4 C61 108.1(2)
C67 Si4 C64 113.6(2)
C1 Th1 C6 77.38(13)
C1 Th1 C28 150.23(15)
C1 Th1 C29 149.56(14)
C1 Th1 C30 120.14(13)
C2 Th1 C1 29.60(12)
C2 Th1 C6 82.29(13)
C2 Th1 C28 168.77(14)
C2 Th1 C29 161.16(14)
C2 Th1 C30 141.79(13)
C3 Th1 C1 57.62(13)
C3 Th1 C2 30.05(12)
C3 Th1 C4 30.08(12)
C3 Th1 C6 75.06(13)
C3 Th1 C7 83.15(13)
C3 Th1 C28 142.14(13)
C3 Th1 C29 149.24(14)
C3 Th1 C30 163.88(13)
C4 Th1 C1 80.08(12)
C4 Th1 C2 57.84(12)
C4 Th1 C6 57.31(13)
C4 Th1 C28 112.78(13)
C4 Th1 C29 130.36(13)
C4 Th1 C30 159.59(13)
C5 Th1 C1 87.15(13)
C5 Th1 C2 76.87(13)
C5 Th1 C3 56.62(12)
C5 Th1 C4 30.57(13)
C5 Th1 C6 29.87(13)
C5 Th1 C7 57.22(13)
C5 Th1 C28 92.03(13)
C5 Th1 C29 118.77(13)
C5 Th1 C30 138.59(13)
C6 Th1 C28 87.22(14)
C6 Th1 C29 116.54(13)
C6 Th1 C30 120.86(13)
C7 Th1 C1 57.28(12)
C7 Th1 C2 74.93(13)
C7 Th1 C4 78.13(13)
C7 Th1 C6 29.56(13)
C7 Th1 C28 97.76(15)
C7 Th1 C29 121.60(14)
C7 Th1 C30 109.44(13)
C8 Th1 C1 30.51(12)
C8 Th1 C2 56.54(13)
C8 Th1 C3 77.77(13)
C8 Th1 C4 88.38(13)
C8 Th1 C5 79.46(13)
C8 Th1 C6 57.59(13)
C8 Th1 C7 30.40(12)
C8 Th1 C28 120.30(15)
C8 Th1 C29 132.92(14)
C8 Th1 C30 107.77(14)
C29 Th1 C28 29.48(14)
C29 Th1 C30 29.48(13)
C30 Th1 C28 48.42(13)
C37 Th1 C1 94.64(14)
C37 Th1 C2 81.62(14)
C37 Th1 C3 84.47(14)
C37 Th1 C4 102.72(14)
C37 Th1 C5 132.16(14)
C37 Th1 C6 159.25(14)
C37 Th1 C7 151.63(14)
C37 Th1 C8 121.62(14)
C37 Th1 C28 107.60(16)
C37 Th1 C29 79.87(15)
C37 Th1 C30 79.76(14)
C44 Th2 C46 58.19(12)
C44 Th2 C47 80.49(12)
C44 Th2 C49 78.00(13)
C44 Th2 C50 57.47(13)
C44 Th2 C72 156.99(13)
C44 Th2 C73 127.59(13)
C44 Th2 C74 111.06(12)
C45 Th2 C44 30.48(12)
C45 Th2 C46 30.19(12)
C45 Th2 C47 58.12(13)
C45 Th2 C49 83.56(13)
C45 Th2 C50 75.68(13)
C45 Th2 C72 162.44(13)
C45 Th2 C73 146.45(14)
C45 Th2 C74 140.59(13)
C46 Th2 C47 29.98(12)
C46 Th2 C49 75.16(12)
C46 Th2 C50 82.59(12)
C46 Th2 C72 143.20(12)
C46 Th2 C73 160.97(13)
C46 Th2 C74 168.03(13)
C47 Th2 C49 57.15(12)
C47 Th2 C50 77.21(12)
C47 Th2 C72 122.48(13)
C47 Th2 C73 151.92(13)
C47 Th2 C74 151.12(14)
C48 Th2 C44 88.37(13)
C48 Th2 C45 78.15(13)
C48 Th2 C46 56.80(13)
C48 Th2 C47 30.43(12)
C48 Th2 C49 30.24(12)
C48 Th2 C50 57.15(13)
C48 Th2 C51 79.23(13)
C48 Th2 C72 110.73(13)
C48 Th2 C73 135.21(13)
C48 Th2 C74 121.15(14)
C49 Th2 C50 29.19(12)
C49 Th2 C72 111.90(13)
C49 Th2 C73 122.73(13)
C49 Th2 C74 98.19(14)
C50 Th2 C72 121.87(13)
C50 Th2 C73 116.12(13)
C50 Th2 C74 86.88(13)
C51 Th2 C44 30.48(12)
C51 Th2 C45 57.01(12)
C51 Th2 C46 77.14(12)
C51 Th2 C47 87.25(12)
C51 Th2 C49 57.05(13)
C51 Th2 C50 30.10(13)
C51 Th2 C72 138.10(13)
C51 Th2 C73 116.96(13)
C51 Th2 C74 90.90(13)
C72 Th2 C74 48.42(13)
C73 Th2 C72 29.48(13)
C73 Th2 C74 29.31(13)
C80 Th2 C44 101.50(14)
C80 Th2 C45 83.11(14)
C80 Th2 C46 81.22(14)
C80 Th2 C47 95.37(14)
C80 Th2 C48 122.77(14)
C80 Th2 C49 152.41(14)
C80 Th2 C50 158.35(14)
C80 Th2 C51 130.77(14)
C80 Th2 C72 79.36(14)
C80 Th2 C73 79.80(14)
C80 Th2 C74 107.41(15)

loop_
_geom_bond_atom_site_label_1
_geom_bond_atom_site_label_2
_geom_bond_distance
C1 C2 1.404(6)
C1 C8 1.428(6)
C1 Si1 1.908(4)
C1 Th1 2.751(4)
C2 H2 0.9500
C2 C3 1.418(6)
C2 Th1 2.744(4)
C3 H3 0.9500
C3 C4 1.418(6)
C3 Th1 2.727(4)
C4 C5 1.431(6)
C4 Si2 1.908(5)
C4 Th1 2.737(4)
C5 H5 0.9500
C5 C6 1.405(6)
C5 Th1 2.687(4)
C6 H6 0.9500
C6 C7 1.402(6)
C6 Th1 2.758(4)
C7 H7 0.9500
C7 C8 1.418(6)
C7 Th1 2.737(5)
C8 H8 0.9500
C8 Th1 2.667(4)
C9 H9 1.0000
C9 C10 1.542(7)
C9 C11 1.535(6)
C9 Si1 1.901(5)
C10 H10A 0.9800
C10 H10B 0.9800
C10 H10C 0.9800
C11 H11A 0.9800
C11 H11B 0.9800
C11 H11C 0.9800
C12 H12 1.0000
C12 C13 1.546(6)
C12 C14 1.527(7)
C12 Si1 1.894(5)
C13 H13A 0.9800
C13 H13B 0.9800
C13 H13C 0.9800
C14 H14A 0.9800
C14 H14B 0.9800
C14 H14C 0.9800
C15 H15 1.0000
C15 C16 1.533(6)
C15 C17 1.522(7)
C15 Si1 1.900(5)
C16 H16A 0.9800
C16 H16B 0.9800
C16 H16C 0.9800
C17 H17A 0.9800
C17 H17B 0.9800
C17 H17C 0.9800
C18 H18 1.0000
C18 C19 1.536(8)
C18 C20 1.544(7)
C18 Si2 1.900(5)
C19 H19A 0.9800
C19 H19B 0.9800
C19 H19C 0.9800
C20 H20A 0.9800
C20 H20B 0.9800
C20 H20C 0.9800
C21 H21 1.0000
C21 C22 1.539(6)
C21 C23 1.538(7)
C21 Si2 1.884(5)
C22 H22A 0.9800
C22 H22B 0.9800
C22 H22C 0.9800
C23 H23A 0.9800
C23 H23B 0.9800
C23 H23C 0.9800
C24 H24 1.0000
C24 C25 1.523(7)
C24 C26 1.525(7)
C24 Si2 1.899(5)
C25 H25A 0.9800
C25 H25B 0.9800
C25 H25C 0.9800
C26 H26A 0.9800
C26 H26B 0.9800
C26 H26C 0.9800
C27 C28 1.413(8)
C27 C31 1.423(7)
C27 C32 1.503(7)
C27 Th1 2.853(5)
C28 C29 1.425(7)
C28 C33 1.513(7)
C28 Th1 2.815(4)
C29 C30 1.418(6)
C29 C34 1.512(7)
C29 Th1 2.785(4)
C30 C31 1.432(6)
C30 C35 1.507(6)
C30 Th1 2.789(4)
C31 C36 1.489(7)
C31 Th1 2.820(4)
C32 H32A 0.9800
C32 H32B 0.9800
C32 H32C 0.9800
C32 H32D 0.9800
C32 H32E 0.9800
C32 H32F 0.9800
C33 H33A 0.9800
C33 H33B 0.9800
C33 H33C 0.9800
C33 H33D 0.9800
C33 H33E 0.9800
C33 H33F 0.9800
C34 H34A 0.9800
C34 H34B 0.9800
C34 H34C 0.9800
C34 H34D 0.9800
C34 H34E 0.9800
C34 H34F 0.9800
C35 H35A 0.9800
C35 H35B 0.9800
C35 H35C 0.9800
C35 H35D 0.9800
C35 H35E 0.9800
C35 H35F 0.9800
C36 H36A 0.9800
C36 H36B 0.9800
C36 H36C 0.9800
C36 H36D 0.9800
C36 H36E 0.9800
C36 H36F 0.9800
C37 H37A 0.9900
C37 H37B 0.9900
C37 C38 1.480(7)
C37 Th1 2.597(5)
C38 C39 1.408(7)
C38 C43 1.405(7)
C39 H39 0.9500
C39 C40 1.391(7)
C40 H40 0.9500
C40 C41 1.362(9)
C41 H41 0.9500
C41 C42 1.366(9)
C42 H42 0.9500
C42 C43 1.409(8)
C43 H43 0.9500
C44 C45 1.426(5)
C44 C51 1.420(6)
C44 Si3 1.918(4)
C44 Th2 2.717(4)
C45 H45 0.9500
C45 C46 1.420(6)
C45 Th2 2.710(4)
C46 H46 0.9500
C46 C47 1.420(6)
C46 Th2 2.742(4)
C47 C48 1.424(6)
C47 Si4 1.905(4)
C47 Th2 2.748(4)
C48 H48 0.9500
C48 C49 1.420(6)
C48 Th2 2.670(4)
C49 H49 0.9500
C49 C50 1.395(6)
C49 Th2 2.763(4)
C50 H50 0.9500
C50 C51 1.419(6)
C50 Th2 2.773(4)
C51 H51 0.9500
C51 Th2 2.682(4)
C52 H52 1.0000
C52 C53 1.535(6)
C52 C54 1.544(6)
C52 Si3 1.892(5)
C53 H53A 0.9800
C53 H53B 0.9800
C53 H53C 0.9800
C54 H54A 0.9800
C54 H54B 0.9800
C54 H54C 0.9800
C55 H55 1.0000
C55 C56 1.541(7)
C55 C57 1.542(7)
C55 Si3 1.889(5)
C56 H56A 0.9800
C56 H56B 0.9800
C56 H56C 0.9800
C57 H57A 0.9800
C57 H57B 0.9800
C57 H57C 0.9800
C58 H58 1.0000
C58 C59 1.531(6)
C58 C60 1.541(6)
C58 Si3 1.906(4)
C59 H59A 0.9800
C59 H59B 0.9800
C59 H59C 0.9800
C60 H60A 0.9800
C60 H60B 0.9800
C60 H60C 0.9800
C61 H61 1.0000
C61 C62 1.527(7)
C61 C63 1.543(7)
C61 Si4 1.906(5)
C62 H62A 0.9800
C62 H62B 0.9800
C62 H62C 0.9800
C63 H63A 0.9800
C63 H63B 0.9800
C63 H63C 0.9800
C64 H64 1.0000
C64 C65 1.544(7)
C64 C66 1.546(6)
C64 Si4 1.910(5)
C65 H65A 0.9800
C65 H65B 0.9800
C65 H65C 0.9800
C66 H66A 0.9800
C66 H66B 0.9800
C66 H66C 0.9800
C67 H67 1.0000
C67 C68 1.534(7)
C67 C69 1.537(6)
C67 Si4 1.901(5)
C68 H68A 0.9800
C68 H68B 0.9800
C68 H68C 0.9800
C69 H69A 0.9800
C69 H69B 0.9800
C69 H69C 0.9800
C70 C71 1.419(6)
C70 C74 1.423(7)
C70 C75 1.501(6)
C70 Th2 2.837(4)
C71 C72 1.420(6)
C71 C76 1.494(7)
C71 Th2 2.815(4)
C72 C73 1.421(6)
C72 C77 1.501(6)
C72 Th2 2.798(4)
C73 C74 1.417(6)
C73 C78 1.504(7)
C73 Th2 2.788(4)
C74 C79 1.516(6)
C74 Th2 2.811(4)
C75 H75A 0.9800
C75 H75B 0.9800
C75 H75C 0.9800
C75 H75D 0.9800
C75 H75E 0.9800
C75 H75F 0.9800
C76 H76A 0.9800
C76 H76B 0.9800
C76 H76C 0.9800
C76 H76D 0.9800
C76 H76E 0.9800
C76 H76F 0.9800
C77 H77A 0.9800
C77 H77B 0.9800
C77 H77C 0.9800
C77 H77D 0.9800
C77 H77E 0.9800
C77 H77F 0.9800
C78 H78A 0.9800
C78 H78B 0.9800
C78 H78C 0.9800
C78 H78D 0.9800
C78 H78E 0.9800
C78 H78F 0.9800
C79 H79A 0.9800
C79 H79B 0.9800
C79 H79C 0.9800
C79 H79D 0.9800
C79 H79E 0.9800
C79 H79F 0.9800
C80 H80A 0.9900
C80 H80B 0.9900
C80 C81 1.480(7)
C80 Th2 2.599(4)
C81 C82 1.415(7)
C81 C86 1.397(7)
C82 H82 0.9500
C82 C83 1.407(7)
C83 H83 0.9500
C83 C84 1.363(9)
C84 H84 0.9500
C84 C85 1.364(9)
C85 H85 0.9500
C85 C86 1.387(8)
C86 H86 0.9500

loop_
_geom_torsion_atom_site_label_1
_geom_torsion_atom_site_label_2
_geom_torsion_atom_site_label_3
_geom_torsion_atom_site_label_4
_geom_torsion
C1 C2 C3 C4 2.7(10)
C1 C2 C3 Th1 -44.5(6)
C2 C1 C8 C7 -7.7(9)
C2 C1 C8 Th1 50.5(5)
C2 C3 C4 C5 4.9(9)
C2 C3 C4 Si2 179.2(4)
C2 C3 C4 Th1 -47.3(5)
C3 C4 C5 C6 2.7(9)
C3 C4 C5 Th1 -52.8(4)
C4 C5 C6 C7 -11.8(9)
C4 C5 C6 Th1 -55.1(5)
C5 C6 C7 C8 1.8(10)
C5 C6 C7 Th1 -42.7(5)
C6 C7 C8 C1 12.7(9)
C6 C7 C8 Th1 -45.7(5)
C8 C1 C2 C3 -5.1(9)
C8 C1 C2 Th1 -49.3(5)
C13 C12 Si1 C1 159.0(3)
C13 C12 Si1 C9 42.4(4)
C13 C12 Si1 C15 -76.7(4)
C14 C12 Si1 C1 -73.8(4)
C14 C12 Si1 C9 169.6(3)
C14 C12 Si1 C15 50.5(4)
C19 C18 Si2 C4 -78.9(4)
C19 C18 Si2 C21 40.2(4)
C19 C18 Si2 C24 160.8(4)
C20 C18 Si2 C4 153.7(4)
C20 C18 Si2 C21 -87.2(5)
C20 C18 Si2 C24 33.4(5)
C22 C21 Si2 C4 -177.7(3)
C22 C21 Si2 C18 64.0(4)
C22 C21 Si2 C24 -53.3(4)
C23 C21 Si2 C4 -50.0(4)
C23 C21 Si2 C18 -168.3(3)
C23 C21 Si2 C24 74.4(4)
C25 C24 Si2 C4 -48.7(4)
C25 C24 Si2 C18 69.6(4)
C25 C24 Si2 C21 -172.1(4)
C26 C24 Si2 C4 81.8(4)
C26 C24 Si2 C18 -159.9(4)
C26 C24 Si2 C21 -41.6(5)
C27 C28 C29 C30 -0.7(5)
C27 C28 C29 C34 170.8(4)
C27 C28 C29 Th1 -70.2(3)
C28 C27 C31 C30 -1.6(5)
C28 C27 C31 C36 -173.3(4)
C28 C27 C31 Th1 66.7(3)
C28 C29 C30 C31 -0.3(5)
C28 C29 C30 C35 172.9(4)
C28 C29 C30 Th1 -70.2(3)
C29 C30 C31 C27 1.2(5)
C29 C30 C31 C36 172.6(4)
C29 C30 C31 Th1 -69.0(3)
C31 C27 C28 C29 1.5(5)
C31 C27 C28 C33 174.7(4)
C31 C27 C28 Th1 -66.8(3)
C32 C27 C28 C29 -168.5(4)
C32 C27 C28 C33 4.7(8)
C32 C27 C28 Th1 123.3(5)
C32 C27 C31 C30 168.3(4)
C32 C27 C31 C36 -3.3(7)
C32 C27 C31 Th1 -123.4(5)
C33 C28 C29 C30 -173.8(5)
C33 C28 C29 C34 -2.3(8)
C33 C28 C29 Th1 116.7(5)
C34 C29 C30 C31 -171.8(4)
C34 C29 C30 C35 1.3(7)
C34 C29 C30 Th1 118.3(5)
C35 C30 C31 C27 -172.1(4)
C35 C30 C31 C36 -0.7(7)
C35 C30 C31 Th1 117.7(4)
C37 C38 C39 C40 -177.3(4)
C37 C38 C43 C42 177.1(5)
C38 C39 C40 C41 -0.8(8)
C39 C38 C43 C42 -2.0(7)
C39 C40 C41 C42 0.0(9)
C40 C41 C42 C43 -0.2(9)
C41 C42 C43 C38 1.3(9)
C43 C38 C39 C40 1.8(7)
C44 C45 C46 C47 -4.5(10)
C44 C45 C46 Th2 -48.2(5)
C45 C44 C51 C50 -3.0(8)
C45 C44 C51 Th2 52.7(4)
C45 C46 C47 C48 6.2(9)
C45 C46 C47 Si4 178.4(4)
C45 C46 C47 Th2 -43.3(5)
C46 C47 C48 C49 8.3(9)
C46 C47 C48 Th2 -50.6(5)
C47 C48 C49 C50 -14.2(9)
C47 C48 C49 Th2 -58.7(5)
C48 C49 C50 C51 -0.7(9)
C48 C49 C50 Th2 -43.2(5)
C49 C50 C51 C44 11.3(9)
C49 C50 C51 Th2 -43.5(5)
C51 C44 C45 C46 -3.7(9)
C51 C44 C45 Th2 -52.3(4)
C53 C52 Si3 C44 61.1(4)
C53 C52 Si3 C55 -179.4(3)
C53 C52 Si3 C58 -55.0(4)
C54 C52 Si3 C44 -170.6(3)
C54 C52 Si3 C55 -51.1(4)
C54 C52 Si3 C58 73.2(4)
C56 C55 Si3 C44 75.0(4)
C56 C55 Si3 C52 -43.0(4)
C56 C55 Si3 C58 -167.9(3)
C57 C55 Si3 C44 -158.2(4)
C57 C55 Si3 C52 83.7(4)
C57 C55 Si3 C58 -41.2(4)
C70 C71 C72 C73 -0.6(5)
C70 C71 C72 C77 173.5(4)
C70 C71 C72 Th2 -69.5(3)
C71 C70 C74 C73 -0.5(5)
C71 C70 C74 C79 -176.0(4)
C71 C70 C74 Th2 67.8(3)
C71 C72 C73 C74 0.3(5)
C71 C72 C73 C78 171.6(4)
C71 C72 C73 Th2 -69.6(3)
C72 C73 C74 C70 0.1(5)
C72 C73 C74 C79 175.5(4)
C72 C73 C74 Th2 -69.6(3)
C74 C70 C71 C72 0.7(5)
C74 C70 C71 C76 173.9(4)
C74 C70 C71 Th2 -67.7(3)
C75 C70 C71 C72 -168.1(4)
C75 C70 C71 C76 5.2(7)
C75 C70 C71 Th2 123.5(4)
C75 C70 C74 C73 168.2(4)
C75 C70 C74 C79 -7.4(7)
C75 C70 C74 Th2 -123.5(4)
C76 C71 C72 C73 -173.6(4)
C76 C71 C72 C77 0.6(7)
C76 C71 C72 Th2 117.5(5)
C77 C72 C73 C74 -173.7(4)
C77 C72 C73 C78 -2.4(7)
C77 C72 C73 Th2 116.3(4)
C78 C73 C74 C70 -171.2(4)
C78 C73 C74 C79 4.3(8)
C78 C73 C74 Th2 119.2(5)
C80 C81 C82 C83 178.7(4)
C80 C81 C86 C85 -178.0(5)
C81 C82 C83 C84 0.6(8)
C82 C81 C86 C85 2.0(7)
C82 C83 C84 C85 -0.6(8)
C83 C84 C85 C86 1.3(9)
C84 C85 C86 C81 -2.1(9)
C86 C81 C82 C83 -1.3(7)
Si1 C1 C2 C3 -176.5(5)
Si1 C1 C2 Th1 139.3(3)
Si1 C1 C8 C7 164.2(4)
Si1 C1 C8 Th1 -137.5(2)
Si2 C4 C5 C6 -171.8(5)
Si2 C4 C5 Th1 132.6(2)
Si3 C44 C45 C46 -178.0(4)
Si3 C44 C45 Th2 133.4(3)
Si3 C44 C51 C50 171.6(4)
Si3 C44 C51 Th2 -132.8(2)
Si4 C47 C48 C49 -164.3(4)
Si4 C47 C48 Th2 136.7(2)
Th1 C1 C2 C3 44.2(6)
Th1 C1 C8 C7 -58.3(5)
Th1 C2 C3 C4 47.2(5)
Th1 C3 C4 C5 52.1(4)
Th1 C3 C4 Si2 -133.5(3)
Th1 C4 C5 C6 55.5(5)
Th1 C5 C6 C7 43.3(5)
Th1 C6 C7 C8 44.6(5)
Th1 C7 C8 C1 58.5(5)
Th1 C27 C28 C29 68.2(3)
Th1 C27 C28 C33 -118.6(5)
Th1 C27 C31 C30 -68.3(3)
Th1 C27 C31 C36 120.0(4)
Th1 C28 C29 C30 69.5(3)
Th1 C28 C29 C34 -119.0(5)
Th1 C29 C30 C31 69.9(3)
Th1 C29 C30 C35 -116.9(4)
Th1 C30 C31 C27 70.2(3)
Th1 C30 C31 C36 -118.3(5)
Th1 C37 C38 C39 80.9(5)
Th1 C37 C38 C43 -98.1(5)
Th2 C44 C45 C46 48.6(5)
Th2 C44 C51 C50 -55.6(5)
Th2 C45 C46 C47 43.8(5)
Th2 C46 C47 C48 49.5(5)
Th2 C46 C47 Si4 -138.3(3)
Th2 C47 C48 C49 58.9(5)
Th2 C48 C49 C50 44.5(5)
Th2 C49 C50 C51 42.5(5)
Th2 C50 C51 C44 54.9(5)
Th2 C70 C71 C72 68.4(3)
Th2 C70 C71 C76 -118.4(4)
Th2 C70 C74 C73 -68.3(3)
Th2 C70 C74 C79 116.2(4)
Th2 C71 C72 C73 68.9(3)
Th2 C71 C72 C77 -117.0(4)
Th2 C72 C73 C74 70.0(3)
Th2 C72 C73 C78 -118.8(4)
Th2 C73 C74 C70 69.7(3)
Th2 C73 C74 C79 -114.9(5)
Th2 C80 C81 C82 -83.3(5)
Th2 C80 C81 C86 96.7(5)
